data_1507617
loop_
_publ_author_name
'Farcet, Jean-Baptiste'
'Himmelbauer, Martin'
'Mulzer, Johann'

_publ_section_title
;
 A Non-Photochemical Approach to the Bicyclo[3.2.0]heptane Core of
 Bielschowskysin.
;
_journal_issue 9
_journal_name_full 'Organic letters'
_journal_page_first 2195
_journal_page_last 2197
_journal_paper_doi 10.1021/ol3006419
_journal_volume 14
_journal_year 2012
_chemical_absolute_configuration syn
_chemical_formula_moiety 'C10 H16 O4'
_chemical_formula_sum 'C10 H16 O4'
_chemical_formula_weight 200.23
_chemical_name_systematic
; 
(1R,2S,4S,5R,6S)-2-acetoxy-4-methylbicyclo[3.2.0]heptane-4,6-diol  
;
_space_group_IT_number 4
_symmetry_cell_setting monoclinic
_symmetry_space_group_name_Hall 'P 2yb'
_symmetry_space_group_name_H-M 'P 1 21 1'
_atom_sites_solution_hydrogens geom
_atom_sites_solution_primary direct
_atom_sites_solution_secondary difmap
_audit_creation_method SHELXL-97
_cell_angle_alpha 90.00
_cell_angle_beta 112.684(3)
_cell_angle_gamma 90.00
_cell_formula_units_Z 2
_cell_length_a 5.7129(5)
_cell_length_b 14.9506(11)
_cell_length_c 6.4594(5)
_cell_measurement_reflns_used 3664
_cell_measurement_temperature 200(2)
_cell_measurement_theta_max 28.38
_cell_measurement_theta_min 2.72
_cell_volume 509.03(7)
_computing_cell_refinement 'Bruker SAINT'
_computing_data_collection 'Bruker APEX2'
_computing_data_reduction 'Bruker SAINT'
_computing_molecular_graphics 'Bruker SHELXTL'
_computing_publication_material 'Bruker SHELXTL'
_computing_structure_refinement 'SHELXL-97 (Sheldrick, 1997)'
_computing_structure_solution 'SHELXS-97 (Sheldrick, 1990)'
_diffrn_ambient_temperature 200(2)
_diffrn_measured_fraction_theta_full 0.999
_diffrn_measured_fraction_theta_max 0.999
_diffrn_measurement_device_type 'Bruker APEX-II CCD'
_diffrn_measurement_method '\f and \w scans'
_diffrn_radiation_monochromator graphite
_diffrn_radiation_source 'fine-focus sealed tube'
_diffrn_radiation_type MoK\a
_diffrn_radiation_wavelength 0.71073
_diffrn_reflns_av_R_equivalents 0.0560
_diffrn_reflns_av_sigmaI/netI 0.0516
_diffrn_reflns_limit_h_max 7
_diffrn_reflns_limit_h_min -7
_diffrn_reflns_limit_k_max 20
_diffrn_reflns_limit_k_min -20
_diffrn_reflns_limit_l_max 9
_diffrn_reflns_limit_l_min -9
_diffrn_reflns_number 10830
_diffrn_reflns_theta_full 29.79
_diffrn_reflns_theta_max 29.79
_diffrn_reflns_theta_min 2.72
_exptl_absorpt_coefficient_mu 0.100
_exptl_absorpt_correction_T_max 0.9980
_exptl_absorpt_correction_T_min 0.9423
_exptl_absorpt_correction_type multi-scan
_exptl_absorpt_process_details SADABS
_exptl_crystal_colour colorless
_exptl_crystal_density_diffrn 1.306
_exptl_crystal_density_method 'not measured'
_exptl_crystal_description plate
_exptl_crystal_F_000 216
_exptl_crystal_size_max 0.60
_exptl_crystal_size_mid 0.10
_exptl_crystal_size_min 0.02
_refine_diff_density_max 0.178
_refine_diff_density_min -0.223
_refine_diff_density_rms 0.044
_refine_ls_abs_structure_details 'Flack H D (1983), Acta Cryst. A39, 876-881'
_refine_ls_abs_structure_Flack -0.7(10)
_refine_ls_extinction_method none
_refine_ls_goodness_of_fit_ref 1.078
_refine_ls_hydrogen_treatment constr
_refine_ls_matrix_type full
_refine_ls_number_parameters 130
_refine_ls_number_reflns 2864
_refine_ls_number_restraints 1
_refine_ls_restrained_S_all 1.078
_refine_ls_R_factor_all 0.0529
_refine_ls_R_factor_gt 0.0419
_refine_ls_shift/su_max 0.000
_refine_ls_shift/su_mean 0.000
_refine_ls_structure_factor_coef Fsqd
_refine_ls_weighting_details 'calc w=1/[\s^2^(Fo^2^)+(0.0507P)^2^+0.0263P] where P=(Fo^2^+2Fc^2^)/3'
_refine_ls_weighting_scheme calc
_refine_ls_wR_factor_gt 0.1038
_refine_ls_wR_factor_ref 0.1091
_reflns_number_gt 2408
_reflns_number_total 2864
_reflns_threshold_expression >2sigma(I)
_cod_data_source_file ol3006419_si_001.cif
_cod_data_source_block JEFA724
_cod_original_sg_symbol_H-M P21
_cod_database_code 1507617

loop_
_symmetry_equiv_pos_as_xyz
'x, y, z'
'-x, y+1/2, -z'

loop_
_atom_site_label
_atom_site_type_symbol
_atom_site_fract_x
_atom_site_fract_y
_atom_site_fract_z
_atom_site_U_iso_or_equiv
_atom_site_adp_type
_atom_site_occupancy
_atom_site_symmetry_multiplicity
_atom_site_calc_flag
_atom_site_refinement_flags
O2 O 0.7413(2) 0.63527(9) 0.6339(2) 0.0284(3) Uani 1 1 d .
H2 H 0.7541 0.5892 0.7120 0.043 Uiso 1 1 calc R
O1 O -0.1019(2) 0.65872(9) 0.2804(2) 0.0295(3) Uani 1 1 d .
H1 H -0.1480 0.6475 0.3864 0.044 Uiso 1 1 calc R
O3 O 0.3573(2) 0.83859(8) 0.1140(2) 0.0298(3) Uani 1 1 d .
O4 O 0.1964(3) 0.96533(9) 0.1875(2) 0.0347(3) Uani 1 1 d .
C7 C 0.3000(3) 0.70116(12) 0.5629(3) 0.0222(3) Uani 1 1 d .
H7 H 0.2088 0.7007 0.6676 0.027 Uiso 1 1 calc R
C4 C 0.3195(3) 0.79689(11) 0.4747(3) 0.0255(4) Uani 1 1 d .
H4 H 0.2392 0.8452 0.5320 0.031 Uiso 1 1 calc R
C2 C 0.2389(3) 0.68888(11) 0.1746(3) 0.0228(3) Uani 1 1 d .
H2A H 0.1212 0.6718 0.0217 0.027 Uiso 1 1 calc R
H2B H 0.4145 0.6736 0.1932 0.027 Uiso 1 1 calc R
C3 C 0.2147(3) 0.78786(11) 0.2189(3) 0.0244(4) Uani 1 1 d .
H3 H 0.0322 0.8061 0.1537 0.029 Uiso 1 1 calc R
C1 C 0.1670(3) 0.64365(11) 0.3530(3) 0.0217(3) Uani 1 1 d .
C6 C 0.5943(3) 0.70035(12) 0.6895(3) 0.0249(3) Uani 1 1 d .
H6 H 0.6434 0.7041 0.8555 0.030 Uiso 1 1 calc R
C9 C 0.3322(3) 0.92698(12) 0.1117(3) 0.0284(4) Uani 1 1 d .
C8 C 0.2171(4) 0.54379(13) 0.3794(3) 0.0303(4) Uani 1 1 d .
H8A H 0.1662 0.5208 0.4979 0.045 Uiso 1 1 calc R
H8B H 0.3983 0.5325 0.4197 0.045 Uiso 1 1 calc R
H8C H 0.1191 0.5136 0.2376 0.045 Uiso 1 1 calc R
C5 C 0.6121(4) 0.79211(11) 0.5903(3) 0.0302(4) Uani 1 1 d .
H5A H 0.6982 0.7904 0.4835 0.036 Uiso 1 1 calc R
H5B H 0.6863 0.8391 0.7051 0.036 Uiso 1 1 calc R
C10 C 0.4886(4) 0.97226(15) 0.0034(4) 0.0381(5) Uani 1 1 d .
H10A H 0.4708 1.0372 0.0112 0.057 Uiso 1 1 calc R
H10B H 0.4306 0.9537 -0.1539 0.057 Uiso 1 1 calc R
H10C H 0.6671 0.9556 0.0820 0.057 Uiso 1 1 calc R

loop_
_atom_site_aniso_label
_atom_site_aniso_U_11
_atom_site_aniso_U_22
_atom_site_aniso_U_33
_atom_site_aniso_U_23
_atom_site_aniso_U_13
_atom_site_aniso_U_12
O2 0.0242(6) 0.0295(7) 0.0339(7) 0.0075(5) 0.0138(5) 0.0030(5)
O1 0.0193(6) 0.0414(8) 0.0282(6) 0.0013(5) 0.0097(5) 0.0002(5)
O3 0.0375(7) 0.0256(6) 0.0319(7) 0.0048(5) 0.0197(6) 0.0027(5)
O4 0.0397(8) 0.0260(6) 0.0421(8) -0.0023(6) 0.0199(7) 0.0015(6)
C7 0.0225(8) 0.0263(8) 0.0192(7) -0.0024(6) 0.0095(6) -0.0007(6)
C4 0.0300(9) 0.0234(8) 0.0241(8) -0.0038(6) 0.0115(7) 0.0026(7)
C2 0.0227(8) 0.0273(9) 0.0192(7) -0.0018(6) 0.0090(6) 0.0015(6)
C3 0.0262(9) 0.0252(9) 0.0244(8) 0.0017(7) 0.0126(7) 0.0024(7)
C1 0.0178(7) 0.0264(8) 0.0211(8) 0.0010(7) 0.0076(6) 0.0020(6)
C6 0.0227(8) 0.0311(9) 0.0198(8) 0.0001(7) 0.0068(6) -0.0003(7)
C9 0.0305(9) 0.0278(9) 0.0245(9) -0.0003(7) 0.0081(7) -0.0001(7)
C8 0.0303(9) 0.0278(9) 0.0309(9) -0.0013(7) 0.0098(8) -0.0015(7)
C5 0.0309(10) 0.0256(9) 0.0311(10) -0.0024(7) 0.0086(8) -0.0049(7)
C10 0.0448(12) 0.0335(10) 0.0408(11) 0.0033(9) 0.0219(9) -0.0023(9)

loop_
_atom_type_symbol
_atom_type_description
_atom_type_scat_dispersion_real
_atom_type_scat_dispersion_imag
_atom_type_scat_source
C C 0.0033 0.0016 'International Tables Vol C Tables 4.2.6.8 and 6.1.1.4'
H H 0.0000 0.0000 'International Tables Vol C Tables 4.2.6.8 and 6.1.1.4'
O O 0.0106 0.0060 'International Tables Vol C Tables 4.2.6.8 and 6.1.1.4'

loop_
_geom_angle_atom_site_label_1
_geom_angle_atom_site_label_2
_geom_angle_atom_site_label_3
_geom_angle
C6 O2 H2 109.5
C1 O1 H1 109.5
C9 O3 C3 116.45(14)
C1 C7 C6 121.62(14)
C1 C7 C4 105.75(14)
C6 C7 C4 89.09(13)
C1 C7 H7 112.5
C6 C7 H7 112.5
C4 C7 H7 112.5
C3 C4 C5 114.65(14)
C3 C4 C7 105.08(13)
C5 C4 C7 89.85(12)
C3 C4 H4 114.8
C5 C4 H4 114.8
C7 C4 H4 114.8
C1 C2 C3 102.62(13)
C1 C2 H2A 111.2
C3 C2 H2A 111.2
C1 C2 H2B 111.2
C3 C2 H2B 111.2
H2A C2 H2B 109.2
O3 C3 C2 108.08(13)
O3 C3 C4 113.57(14)
C2 C3 C4 105.22(13)
O3 C3 H3 109.9
C2 C3 H3 109.9
C4 C3 H3 109.9
O1 C1 C8 108.77(14)
O1 C1 C2 104.43(13)
C8 C1 C2 115.33(14)
O1 C1 C7 107.59(13)
C8 C1 C7 116.34(14)
C2 C1 C7 103.50(13)
O2 C6 C5 111.50(14)
O2 C6 C7 119.74(14)
C5 C6 C7 90.33(13)
O2 C6 H6 111.2
C5 C6 H6 111.2
C7 C6 H6 111.2
O4 C9 O3 123.38(17)
O4 C9 C10 124.60(18)
O3 C9 C10 112.02(16)
C1 C8 H8A 109.5
C1 C8 H8B 109.5
H8A C8 H8B 109.5
C1 C8 H8C 109.5
H8A C8 H8C 109.5
H8B C8 H8C 109.5
C6 C5 C4 90.55(13)
C6 C5 H5A 113.5
C4 C5 H5A 113.5
C6 C5 H5B 113.5
C4 C5 H5B 113.5
H5A C5 H5B 110.8
C9 C10 H10A 109.5
C9 C10 H10B 109.5
H10A C10 H10B 109.5
C9 C10 H10C 109.5
H10A C10 H10C 109.5
H10B C10 H10C 109.5

loop_
_geom_bond_atom_site_label_1
_geom_bond_atom_site_label_2
_geom_bond_distance
O2 C6 1.419(2)
O2 H2 0.8400
O1 C1 1.440(2)
O1 H1 0.8400
O3 C9 1.329(2)
O3 C3 1.458(2)
O4 C9 1.210(2)
C7 C1 1.537(2)
C7 C6 1.560(2)
C7 C4 1.560(2)
C7 H7 1.0000
C4 C3 1.531(3)
C4 C5 1.547(3)
C4 H4 1.0000
C2 C1 1.523(2)
C2 C3 1.524(2)
C2 H2A 0.9900
C2 H2B 0.9900
C3 H3 1.0000
C1 C8 1.517(3)
C6 C5 1.534(3)
C6 H6 1.0000
C9 C10 1.492(3)
C8 H8A 0.9800
C8 H8B 0.9800
C8 H8C 0.9800
C5 H5A 0.9900
C5 H5B 0.9900
C10 H10A 0.9800
C10 H10B 0.9800
C10 H10C 0.9800

loop_
_geom_torsion_atom_site_label_1
_geom_torsion_atom_site_label_2
_geom_torsion_atom_site_label_3
_geom_torsion_atom_site_label_4
_geom_torsion
C1 C7 C4 C3 -4.05(17)
C6 C7 C4 C3 118.65(13)
C1 C7 C4 C5 -119.59(13)
C6 C7 C4 C5 3.11(13)
C9 O3 C3 C2 172.00(15)
C9 O3 C3 C4 -71.66(19)
C1 C2 C3 O3 161.07(13)
C1 C2 C3 C4 39.43(16)
C5 C4 C3 O3 -42.74(18)
C7 C4 C3 O3 -139.67(14)
C5 C4 C3 C2 75.26(16)
C7 C4 C3 C2 -21.67(17)
C3 C2 C1 O1 70.98(15)
C3 C2 C1 C8 -169.72(15)
C3 C2 C1 C7 -41.52(16)
C6 C7 C1 O1 179.08(14)
C4 C7 C1 O1 -82.04(15)
C6 C7 C1 C8 56.8(2)
C4 C7 C1 C8 155.71(14)
C6 C7 C1 C2 -70.74(19)
C4 C7 C1 C2 28.14(16)
C1 C7 C6 O2 -10.3(2)
C4 C7 C6 O2 -118.31(15)
C1 C7 C6 C5 104.87(17)
C4 C7 C6 C5 -3.13(13)
C3 O3 C9 O4 -1.3(3)
C3 O3 C9 C10 179.21(15)
O2 C6 C5 C4 125.54(14)
C7 C6 C5 C4 3.16(13)
C3 C4 C5 C6 -109.72(15)
C7 C4 C5 C6 -3.16(13)

loop_
_cod_related_entry_id
_cod_related_entry_database
_cod_related_entry_code
1 ChemSpider 30651862
